data_7211561
loop_
_publ_author_name
'Liu, Biao'
'Qiu, Yong-Cai'
'Peng, Guo'
'Deng, Hong'

_publ_section_title
;
 In situ solvothermal syntheses of a heteronuclear copper(I)-alkaline
 metallic tetrazole-based coordination polymer
;
_journal_issue 1
_journal_name_full CrystEngComm
_journal_page_first 270
_journal_paper_doi 10.1039/b910418f
_journal_volume 12
_journal_year 2010
_chemical_formula_moiety 'C6 H9 Cu3 I K N12'
_chemical_formula_sum 'C6 H9 Cu3 I K N12'
_chemical_formula_weight 605.87
_chemical_name_systematic
;
?
;
_space_group_IT_number 12
_symmetry_cell_setting monoclinic
_symmetry_space_group_name_Hall '-C 2y'
_symmetry_space_group_name_H-M 'C 1 2/m 1'
_atom_sites_solution_hydrogens geom
_atom_sites_solution_primary direct
_atom_sites_solution_secondary difmap
_audit_creation_method SHELXL-97
_cell_angle_alpha 90.00
_cell_angle_beta 92.674(2)
_cell_angle_gamma 90.00
_cell_formula_units_Z 4
_cell_length_a 9.3946(14)
_cell_length_b 13.260(2)
_cell_length_c 12.7927(19)
_cell_measurement_reflns_used 1892
_cell_measurement_temperature 296(2)
_cell_measurement_theta_max 27.96
_cell_measurement_theta_min 1.59
_cell_volume 1591.9(4)
_computing_cell_refinement 'Bruker SMART'
_computing_data_collection 'Bruker SMART'
_computing_data_reduction 'Bruker SAINT'
_computing_molecular_graphics 'Bruker SHELXTL'
_computing_publication_material 'Bruker SHELXTL'
_computing_structure_refinement 'Bruker SHELXTL'
_computing_structure_solution 'Bruker SHELXTL'
_diffrn_ambient_temperature 296(2)
_diffrn_measured_fraction_theta_full 0.997
_diffrn_measured_fraction_theta_max 0.997
_diffrn_measurement_device_type 'Bruker AXS SMART APEX CCD diffractometer'
_diffrn_measurement_method '\w scans'
_diffrn_radiation_monochromator graphite
_diffrn_radiation_source 'fine-focus sealed tube'
_diffrn_radiation_type MoK\a
_diffrn_radiation_wavelength 0.71073
_diffrn_reflns_av_R_equivalents 0.0246
_diffrn_reflns_av_sigmaI/netI 0.0301
_diffrn_reflns_limit_h_max 7
_diffrn_reflns_limit_h_min -11
_diffrn_reflns_limit_k_max 15
_diffrn_reflns_limit_k_min -15
_diffrn_reflns_limit_l_max 12
_diffrn_reflns_limit_l_min -15
_diffrn_reflns_number 3989
_diffrn_reflns_theta_full 25.20
_diffrn_reflns_theta_max 25.20
_diffrn_reflns_theta_min 1.59
_diffrn_standards_number 0
_exptl_absorpt_coefficient_mu 6.189
_exptl_absorpt_correction_T_max 0.2938
_exptl_absorpt_correction_T_min 0.1961
_exptl_absorpt_correction_type multi-scan
_exptl_absorpt_process_details SADABS
_exptl_crystal_colour colorless
_exptl_crystal_density_diffrn 2.528
_exptl_crystal_density_method 'not measured'
_exptl_crystal_description block
_exptl_crystal_F_000 1152
_exptl_crystal_size_max 0.28
_exptl_crystal_size_mid 0.25
_exptl_crystal_size_min 0.20
_refine_diff_density_max 1.096
_refine_diff_density_min -1.038
_refine_diff_density_rms 0.139
_refine_ls_extinction_method none
_refine_ls_goodness_of_fit_ref 1.082
_refine_ls_hydrogen_treatment constr
_refine_ls_matrix_type full
_refine_ls_number_parameters 113
_refine_ls_number_reflns 1509
_refine_ls_number_restraints 0
_refine_ls_restrained_S_all 1.082
_refine_ls_R_factor_all 0.0408
_refine_ls_R_factor_gt 0.0350
_refine_ls_shift/su_max 0.001
_refine_ls_shift/su_mean 0.000
_refine_ls_structure_factor_coef Fsqd
_refine_ls_weighting_details 'calc w=1/[\s^2^(Fo^2^)+(0.0436P)^2^+14.0111P] where P=(Fo^2^+2Fc^2^)/3'
_refine_ls_weighting_scheme calc
_refine_ls_wR_factor_gt 0.0923
_refine_ls_wR_factor_ref 0.0953
_reflns_number_gt 1318
_reflns_number_total 1509
_reflns_threshold_expression >2sigma(I)
_cod_data_source_file b910418f.txt
_cod_data_source_block 2
_cod_original_sg_symbol_H-M C2/m
_cod_database_code 7211561

loop_
_symmetry_equiv_pos_as_xyz
'x, y, z'
'-x, y, -z'
'x+1/2, y+1/2, z'
'-x+1/2, y+1/2, -z'
'-x, -y, -z'
'x, -y, z'
'-x+1/2, -y+1/2, -z'
'x+1/2, -y+1/2, z'

loop_
_atom_site_label
_atom_site_type_symbol
_atom_site_fract_x
_atom_site_fract_y
_atom_site_fract_z
_atom_site_U_iso_or_equiv
_atom_site_adp_type
_atom_site_occupancy
_atom_site_symmetry_multiplicity
_atom_site_calc_flag
_atom_site_refinement_flags
I1 I 0.20432(6) 0.5000 0.60868(4) 0.0354(2) Uani 1 2 d S
Cu1 Cu 0.15435(8) 0.37765(5) 0.77855(6) 0.0331(2) Uani 1 1 d .
Cu2 Cu 0.08810(12) 0.5000 0.41606(8) 0.0333(3) Uani 1 2 d S
N4 N 0.2660(5) 0.2527(4) 0.7469(4) 0.0324(11) Uani 1 1 d .
N3 N 0.3918(5) 0.2305(4) 0.7959(4) 0.0320(11) Uani 1 1 d .
C2 C 0.2509(6) 0.1865(4) 0.6686(4) 0.0297(12) Uani 1 1 d .
N2 N 0.4484(5) 0.1547(4) 0.7490(3) 0.0281(10) Uani 1 1 d .
N1 N 0.3620(5) 0.1246(3) 0.6679(3) 0.0262(10) Uani 1 1 d .
C1 C 0.1259(7) 0.1825(6) 0.5934(5) 0.0451(17) Uani 1 1 d .
H1A H 0.1543 0.1550 0.5281 0.068 Uiso 1 1 calc R
H1B H 0.0889 0.2493 0.5822 0.068 Uiso 1 1 calc R
H1C H 0.0535 0.1405 0.6212 0.068 Uiso 1 1 calc R
N5 N 0.2244(5) 0.4512(4) 0.9059(4) 0.0325(11) Uani 1 1 d .
N6 N 0.2877(6) 0.4167(4) 0.9958(4) 0.0371(12) Uani 1 1 d .
C3 C 0.3237(10) 0.5000 1.0479(6) 0.0346(19) Uani 1 2 d S
C4 C 0.3963(12) 0.5000 1.1558(7) 0.048(3) Uani 1 2 d S
H4A H 0.3327 0.4728 1.2052 0.073 Uiso 0.50 1 calc PR
H4B H 0.4214 0.5678 1.1754 0.073 Uiso 0.50 1 calc PR
H4C H 0.4808 0.4594 1.1554 0.073 Uiso 0.50 1 calc PR
K1 K 0.5000 0.24818(19) 1.0000 0.0627(7) Uani 1 2 d S

loop_
_atom_site_aniso_label
_atom_site_aniso_U_11
_atom_site_aniso_U_22
_atom_site_aniso_U_33
_atom_site_aniso_U_23
_atom_site_aniso_U_13
_atom_site_aniso_U_12
I1 0.0366(3) 0.0389(4) 0.0301(3) 0.000 -0.0041(2) 0.000
Cu1 0.0304(4) 0.0311(4) 0.0364(4) -0.0055(3) -0.0115(3) 0.0002(3)
Cu2 0.0382(6) 0.0272(5) 0.0338(6) 0.000 -0.0070(4) 0.000
N4 0.032(3) 0.032(3) 0.032(2) -0.006(2) -0.014(2) 0.007(2)
N3 0.030(3) 0.036(3) 0.029(2) -0.004(2) -0.010(2) 0.004(2)
C2 0.028(3) 0.032(3) 0.028(3) -0.003(2) -0.009(2) -0.001(2)
N2 0.029(3) 0.028(3) 0.026(2) 0.0011(19) -0.0086(19) 0.001(2)
N1 0.026(2) 0.024(2) 0.027(2) -0.0023(18) -0.0087(19) 0.0001(19)
C1 0.037(4) 0.050(4) 0.046(4) -0.014(3) -0.019(3) 0.010(3)
N5 0.038(3) 0.026(2) 0.032(3) 0.009(2) -0.014(2) -0.004(2)
N6 0.050(3) 0.031(3) 0.029(3) 0.004(2) -0.011(2) 0.001(2)
C3 0.043(5) 0.038(5) 0.022(4) 0.000 -0.004(4) 0.000
C4 0.061(7) 0.056(6) 0.026(4) 0.000 -0.019(4) 0.000
K1 0.0939(19) 0.0499(13) 0.0404(12) 0.000 -0.0377(12) 0.000

loop_
_atom_type_symbol
_atom_type_description
_atom_type_scat_dispersion_real
_atom_type_scat_dispersion_imag
_atom_type_scat_source
C C 0.0033 0.0016 'International Tables Vol C Tables 4.2.6.8 and 6.1.1.4'
H H 0.0000 0.0000 'International Tables Vol C Tables 4.2.6.8 and 6.1.1.4'
N N 0.0061 0.0033 'International Tables Vol C Tables 4.2.6.8 and 6.1.1.4'
Cu Cu 0.3201 1.2651 'International Tables Vol C Tables 4.2.6.8 and 6.1.1.4'
I I -0.4742 1.8119 'International Tables Vol C Tables 4.2.6.8 and 6.1.1.4'
K K 0.2009 0.2494 'International Tables Vol C Tables 4.2.6.8 and 6.1.1.4'

loop_
_geom_angle_atom_site_label_1
_geom_angle_atom_site_label_2
_geom_angle_atom_site_label_3
_geom_angle
_geom_angle_site_symmetry_1
_geom_angle_site_symmetry_3
Cu2 I1 Cu2 61.76(4) . 5_566
Cu2 I1 Cu1 130.73(3) . 6_565
Cu2 I1 Cu1 83.41(3) 5_566 6_565
Cu2 I1 Cu1 130.73(3) . .
Cu2 I1 Cu1 83.41(3) 5_566 .
Cu1 I1 Cu1 71.72(3) 6_565 .
N5 Cu1 N2 122.8(2) . 8_455
N5 Cu1 N4 114.45(19) . .
N2 Cu1 N4 107.1(2) 8_455 .
N5 Cu1 I1 107.11(14) . .
N2 Cu1 I1 100.09(13) 8_455 .
N4 Cu1 I1 102.42(15) . .
N5 Cu1 K1 73.50(14) . 7_557
N2 Cu1 K1 68.43(13) 8_455 7_557
N4 Cu1 K1 90.57(15) . 7_557
I1 Cu1 K1 164.97(4) . 7_557
N1 Cu2 N1 108.4(3) 4_556 7_556
N1 Cu2 I1 113.31(12) 4_556 .
N1 Cu2 I1 113.31(12) 7_556 .
N1 Cu2 I1 101.10(13) 4_556 5_566
N1 Cu2 I1 101.10(13) 7_556 5_566
I1 Cu2 I1 118.24(4) . 5_566
N1 Cu2 Cu2 124.69(13) 4_556 5_566
N1 Cu2 Cu2 124.69(13) 7_556 5_566
I1 Cu2 Cu2 60.94(4) . 5_566
I1 Cu2 Cu2 57.30(4) 5_566 5_566
C2 N4 N3 105.4(5) . .
C2 N4 Cu1 130.9(4) . .
N3 N4 Cu1 122.8(4) . .
N2 N3 N4 109.0(4) . .
N2 N3 K1 111.2(3) . .
N4 N3 K1 134.2(4) . .
N1 C2 N4 110.8(5) . .
N1 C2 C1 124.9(5) . .
N4 C2 C1 124.3(5) . .
N3 N2 N1 109.9(4) . .
N3 N2 Cu1 119.5(3) . 8
N1 N2 Cu1 128.7(4) . 8
C2 N1 N2 104.9(4) . .
C2 N1 Cu2 134.8(4) . 7_556
N2 N1 Cu2 120.0(3) . 7_556
C2 C1 H1A 109.5 . .
C2 C1 H1B 109.5 . .
H1A C1 H1B 109.5 . .
C2 C1 H1C 109.5 . .
H1A C1 H1C 109.5 . .
H1B C1 H1C 109.5 . .
N5 N5 N6 109.8(3) 6_565 .
N5 N5 Cu1 119.45(13) 6_565 .
N6 N5 Cu1 130.4(4) . .
C3 N6 N5 103.7(5) . .
C3 N6 K1 117.3(5) . .
N5 N6 K1 122.3(4) . .
N6 C3 N6 112.9(7) . 6_565
N6 C3 C4 123.6(3) . .
N6 C3 C4 123.6(3) 6_565 .
C3 C4 H4A 109.5 . .
C3 C4 H4B 109.5 . .
H4A C4 H4B 109.5 . .
C3 C4 H4C 109.5 . .
H4A C4 H4C 109.5 . .
H4B C4 H4C 109.5 . .
N3 K1 N3 170.3(2) 2_657 .
N3 K1 N6 80.30(14) 2_657 2_657
N3 K1 N6 107.15(15) . 2_657
N3 K1 N6 107.15(14) 2_657 .
N3 K1 N6 80.30(14) . .
N6 K1 N6 83.5(2) 2_657 .
N3 K1 N2 20.50(12) 2_657 2_657
N3 K1 N2 151.16(15) . 2_657
N6 K1 N2 100.77(12) 2_657 2_657
N6 K1 N2 110.42(12) . 2_657
N3 K1 Cu1 50.95(10) 2_657 7_557
N3 K1 Cu1 123.54(12) . 7_557
N6 K1 Cu1 128.06(9) 2_657 7_557
N6 K1 Cu1 93.81(10) . 7_557
N2 K1 Cu1 32.58(8) 2_657 7_557
N3 K1 Cu1 123.54(12) 2_657 8
N3 K1 Cu1 50.95(10) . 8
N6 K1 Cu1 93.81(10) 2_657 8
N6 K1 Cu1 128.06(9) . 8
N2 K1 Cu1 120.93(10) 2_657 8
Cu1 K1 Cu1 125.53(7) 7_557 8
N3 K1 K1 108.90(10) 2_657 7_557
N3 K1 K1 71.20(10) . 7_557
N6 K1 K1 131.13(14) 2_657 7_557
N6 K1 K1 47.70(11) . 7_557
N2 K1 K1 95.78(8) 2_657 7_557
Cu1 K1 K1 64.58(2) 7_557 7_557
Cu1 K1 K1 116.01(4) 8 7_557
N3 K1 K1 71.20(10) 2_657 7_657
N3 K1 K1 108.90(10) . 7_657
N6 K1 K1 47.70(11) 2_657 7_657
N6 K1 K1 131.13(14) . 7_657
N2 K1 K1 84.65(8) 2_657 7_657
Cu1 K1 K1 116.01(4) 7_557 7_657
Cu1 K1 K1 64.58(2) 8 7_657
K1 K1 K1 178.83(12) 7_557 7_657

loop_
_geom_bond_atom_site_label_1
_geom_bond_atom_site_label_2
_geom_bond_distance
_geom_bond_site_symmetry_2
I1 Cu2 2.6482(12) .
I1 Cu2 2.7507(13) 5_566
I1 Cu1 2.7695(9) 6_565
I1 Cu1 2.7695(9) .
Cu1 N5 1.984(5) .
Cu1 N2 2.000(5) 8_455
Cu1 N4 2.012(5) .
Cu1 K1 3.6463(14) 7_557
Cu2 N1 2.038(4) 4_556
Cu2 N1 2.038(4) 7_556
Cu2 I1 2.7507(13) 5_566
Cu2 Cu2 2.772(2) 5_566
N4 C2 1.334(7) .
N4 N3 1.344(6) .
N3 N2 1.297(7) .
N3 K1 2.768(4) .
C2 N1 1.328(7) .
C2 C1 1.485(7) .
N2 N1 1.348(6) .
N2 Cu1 2.000(5) 8
N1 Cu2 2.038(4) 7_556
C1 H1A 0.9600 .
C1 H1B 0.9600 .
C1 H1C 0.9600 .
N5 N5 1.294(9) 6_565
N5 N6 1.351(6) .
N6 C3 1.326(7) .
N6 K1 2.994(6) .
C3 N6 1.326(7) 6_565
C3 C4 1.511(11) .
C4 H4A 0.9600 .
C4 H4B 0.9600 .
C4 H4C 0.9600 .
K1 N3 2.768(4) 2_657
K1 N6 2.994(6) 2_657
K1 N2 3.455(4) 2_657
K1 Cu1 3.6463(14) 7_557
K1 Cu1 3.6463(14) 8
K1 K1 4.6975(7) 7_557
K1 K1 4.6975(7) 7_657
